data_7061913
loop_
_publ_author_name
'Ghosh, Priyanka'
'Panda, Subhra Jyoti'
'Purohit, Chandra Shekhar'

_publ_section_title
;
 A new short synthesis route for favipiravir and its analogue: Their
 tautomerization behaviour
;
_journal_issue 39
_journal_name_full 'New Journal of Chemistry'
_journal_page_first 18824
_journal_page_last 18831
_journal_paper_doi 10.1039/D2NJ02996K
_journal_volume 46
_journal_year 2022
_chemical_formula_moiety 'C6 H5 F N2 O3'
_chemical_formula_sum 'C6 H5 F N2 O3'
_chemical_formula_weight 172.12
_chemical_name_systematic Methyl-6-fluoro-3-hydroxypyrazine-2-carboxylate
_space_group_crystal_system triclinic
_space_group_IT_number 2
_space_group_name_Hall '-P 1'
_space_group_name_H-M_alt 'P -1'
_atom_sites_solution_hydrogens geom
_atom_sites_solution_primary dual
_audit_creation_date 2020-12-07
_audit_creation_method
;
Olex2 1.3
(compiled Sep 10 2019 10:52:38 for OlexSys, GUI svn.r5938)
;
_audit_update_record
;
2020-12-07 deposited with the CCDC.	2022-09-21 downloaded from the CCDC.
;
_cell_angle_alpha 67.238(5)
_cell_angle_beta 82.602(5)
_cell_angle_gamma 81.791(4)
_cell_formula_units_Z 4
_cell_length_a 4.1240(2)
_cell_length_b 12.7162(6)
_cell_length_c 14.3351(9)
_cell_measurement_reflns_used 4324
_cell_measurement_temperature 100.00(10)
_cell_measurement_theta_max 77.2610
_cell_measurement_theta_min 3.9580
_cell_volume 683.88(7)
_computing_cell_refinement 'CrysAlisPro 1.171.40.63a (Rigaku OD, 2019)'
_computing_data_collection 'CrysAlisPro 1.171.40.63a (Rigaku OD, 2019)'
_computing_data_reduction 'CrysAlisPro 1.171.40.63a (Rigaku OD, 2019)'
_computing_molecular_graphics 'Olex2 1.3 (Dolomanov et al., 2009)'
_computing_publication_material 'Olex2 1.3 (Dolomanov et al., 2009)'
_computing_structure_refinement 'ShelXL 2018/3 (Sheldrick, 2015)'
_computing_structure_solution 'ShelXT n/a (Sheldrick, 2015)'
_diffrn_ambient_environment N~2~
_diffrn_ambient_temperature 100.00(10)
_diffrn_detector 'Hybrid Pixel Array Detector'
_diffrn_detector_area_resol_mean 5.8140
_diffrn_detector_type 'Pilatus 200K'
_diffrn_measured_fraction_theta_full 0.990
_diffrn_measured_fraction_theta_max 0.944
_diffrn_measurement_details
;
List of Runs (angles in degrees, time in seconds):

  # Type    Start    End  Width  t~exp~   \w     \q     \k     \f   Frames
#--------------------------------------------------------------------------
  1  \w    -50.00  20.00   0.50    0.50    --  -38.50  79.00  29.00  140
  2  \w     -5.00  52.00   0.50    0.50    --   48.56 -79.00 -94.00  114
  3  \w    129.00 156.00   0.50    2.00    --  106.21  79.00  29.00   54
  4  \w     87.00 129.00   0.50    2.00    --  106.21 -79.00 -94.00   84
  5  \w    -66.00 -36.00   0.50    0.50    --  -38.50 -37.00 -60.00   60
  6  \w   -105.00 -79.00   0.50    0.50    --  -38.50 -37.00 -60.00   52
  7  \w    -84.00 -18.00   0.50    0.50    --  -38.50 125.00 150.00  132
  8  \w     81.00 112.00   0.50    0.50    --   48.56  57.00 120.00   62
  9  \w    -13.00  51.00   0.50    0.50    --   48.56 -19.00 -30.00  128
 10  \w     59.00 103.00   0.50    0.50    --   48.56  37.00 -60.00   88
 11  \w     47.00  75.00   0.50    0.50    --   48.56  57.00 120.00   56
 12  \w    109.00 169.00   0.50    2.00    --  106.21  45.00   0.00  120
 13  \w    118.00 170.00   0.50    2.00    --  106.21  77.00  90.00  104
 14  \w     39.00  67.00   0.50    2.00    --  106.21 -94.00-180.00   56
 15  \w     44.00  75.00   0.50    2.00    --  106.21 -61.00-180.00   62
 16  \w     50.00  87.00   0.50    2.00    --  106.21 -94.00  30.00   74
 17  \w    103.00 174.00   0.50    2.00    --  106.21  30.00  60.00  142
 18  \w     53.00  95.00   0.50    2.00    --  106.21 -94.00 120.00   84
 19  \w     42.00 109.00   0.50    2.00    --  106.21 -45.00 -30.00  134
 20  \w     80.00 108.00   0.50    2.00    --  106.21-111.00 -30.00   56
 21  \w     38.00  75.00   0.50    2.00    --  106.21-111.00 -30.00   74
 22  \w     77.00 109.00   0.50    2.00    --  106.21-111.00-150.00   64
 23  \w     47.00  80.00   0.50    2.00    --  106.21 -15.00  30.00   66
 24  \w     84.00 113.00   0.50    2.00    --  106.21 -15.00  30.00   58
 25  \w     38.00  74.00   0.50    2.00    --  106.21-111.00-150.00   72
 26  \w     81.00 106.00   0.50    2.00    --  106.21 -94.00-180.00   50
 27  \w    104.00 134.00   0.50    2.00    --  106.21 111.00   0.00   60
 28  \w    139.00 164.00   0.50    2.00    --  106.21 111.00   0.00   50
 29  \w     55.00 100.00   0.50    2.00    --  106.21 -94.00  60.00   90
 30  \w    106.00 169.00   0.50    2.00    --  106.21  61.00 -30.00  126
 31  \w    131.00 171.00   0.50    2.00    --  106.21  77.00 120.00   80
 32  \w     54.00 106.00   0.50    2.00    --  106.21 -94.00 -90.00  104
 33  \w     42.00 107.00   0.50    2.00    --  106.21 -30.00  30.00  130
;
_diffrn_measurement_device 'four-circle diffractometer'
_diffrn_measurement_device_type 'SuperNova, Dual, Cu at home/near, Pilatus 200K'
_diffrn_measurement_method '\w scans'
_diffrn_orient_matrix_type 'CrysAlisPro convention (1999,Acta A55,543-557)'
_diffrn_orient_matrix_UB_11 -0.0326846000
_diffrn_orient_matrix_UB_12 0.0489254000
_diffrn_orient_matrix_UB_13 0.0841041000
_diffrn_orient_matrix_UB_21 0.2884128000
_diffrn_orient_matrix_UB_22 0.0717806000
_diffrn_orient_matrix_UB_23 -0.0540013000
_diffrn_orient_matrix_UB_31 -0.2431616000
_diffrn_orient_matrix_UB_32 0.0994761000
_diffrn_orient_matrix_UB_33 -0.0606782000
_diffrn_radiation_monochromator mirror
_diffrn_radiation_probe x-ray
_diffrn_radiation_type 'Cu K\a'
_diffrn_radiation_wavelength 1.54184
_diffrn_reflns_av_R_equivalents 0.0323
_diffrn_reflns_av_unetI/netI 0.0363
_diffrn_reflns_Laue_measured_fraction_full 0.990
_diffrn_reflns_Laue_measured_fraction_max 0.944
_diffrn_reflns_limit_h_max 4
_diffrn_reflns_limit_h_min -5
_diffrn_reflns_limit_k_max 16
_diffrn_reflns_limit_k_min -15
_diffrn_reflns_limit_l_max 16
_diffrn_reflns_limit_l_min -18
_diffrn_reflns_number 6244
_diffrn_reflns_point_group_measured_fraction_full 0.990
_diffrn_reflns_point_group_measured_fraction_max 0.944
_diffrn_reflns_theta_full 67.684
_diffrn_reflns_theta_max 77.412
_diffrn_reflns_theta_min 3.789
_diffrn_source 'micro-focus sealed X-ray tube'
_diffrn_source_type 'SuperNova (Cu) X-ray Source'
_exptl_absorpt_coefficient_mu 1.344
_exptl_absorpt_correction_T_max 1.00000
_exptl_absorpt_correction_T_min 0.83504
_exptl_absorpt_correction_type multi-scan
_exptl_absorpt_process_details
;
CrysAlisPro 1.171.40.63a (Rigaku Oxford Diffraction, 2019)
Empirical absorption correction using spherical harmonics,
 implemented in SCALE3 ABSPACK scaling algorithm.
;
_exptl_crystal_colour 'clear light colourless'
_exptl_crystal_colour_lustre clear
_exptl_crystal_colour_modifier light
_exptl_crystal_colour_primary colourless
_exptl_crystal_density_diffrn 1.672
_exptl_crystal_description block
_exptl_crystal_F_000 352
_exptl_crystal_preparation 'AS MENTIONED IN PAPER'
_exptl_crystal_recrystallization_method 'SLOW EVAPORATION'
_exptl_crystal_size_max 0.5
_exptl_crystal_size_mid 0.3
_exptl_crystal_size_min 0.1
_refine_diff_density_max 0.452
_refine_diff_density_min -0.238
_refine_diff_density_rms 0.079
_refine_ls_extinction_method none
_refine_ls_goodness_of_fit_ref 1.046
_refine_ls_hydrogen_treatment constr
_refine_ls_matrix_type full
_refine_ls_number_parameters 221
_refine_ls_number_reflns 2744
_refine_ls_number_restraints 0
_refine_ls_restrained_S_all 1.046
_refine_ls_R_factor_all 0.0565
_refine_ls_R_factor_gt 0.0519
_refine_ls_shift/su_max 0.000
_refine_ls_shift/su_mean 0.000
_refine_ls_structure_factor_coef Fsqd
_refine_ls_weighting_details 'w=1/[\s^2^(Fo^2^)+(0.1044P)^2^+0.0850P] where P=(Fo^2^+2Fc^2^)/3'
_refine_ls_weighting_scheme calc
_refine_ls_wR_factor_gt 0.1421
_refine_ls_wR_factor_ref 0.1465
_reflns_Friedel_coverage 0.000
_reflns_number_gt 2393
_reflns_number_total 2744
_reflns_threshold_expression 'I > 2\s(I)'
_cod_data_source_file d2nj02996k2.cif
_cod_data_source_block 2a
_cod_depositor_comments
;
Adding full bibliography for 7061906--7061913.cif.

2024-06-28
Z value and formula fixed to values more according to usual
chemical conventions.                 miguel
;
_cod_original_formula_sum 'C12 H10 F2 N4 O6'
_cod_original_formula_weight 344.24
_cod_original_formula_moiety '2(C6 H5 F N2 O3)'
_cod_original_formula_units_Z 2
_cod_database_code 7061913
_shelx_shelxl_version_number 2018/3
_chemical_oxdiff_formula 'C22 H14 F8 N10 O8 '
_shelx_space_group_comment
;
The symmetry employed for this shelxl refinement is uniquely defined
by the following loop, which should always be used as a source of
symmetry information in preference to the above space-group names.
They are only intended as comments.
;
_shelx_estimated_absorpt_t_max 0.877
_shelx_estimated_absorpt_t_min 0.553
_reflns_odcompleteness_completeness 99.84
_reflns_odcompleteness_iscentric 1
_reflns_odcompleteness_theta 68.13
_olex2_refinement_description
;
1. Fixed Uiso
 At 1.2 times of:
  All C(H) groups
 At 1.5 times of:
  All C(H,H,H) groups, All O(H) groups
2.a Aromatic/amide H refined with riding coordinates:
 C3(H3), C9(H9)
2.b Idealised Me refined as rotating group:
 C6(H6A,H6B,H6C), C12(H12A,H12B,H12C)
2.c Idealised tetrahedral OH refined as rotating group:
 O1(H1), O4(H4)
;
_olex2_exptl_crystal_mounting_method 'MOUNTED ON LOOP'
_olex2_submission_special_instructions 'No special instructions were received'
_oxdiff_exptl_absorpt_empirical_details
;
Empirical correction (ABSPACK) includes:
- Absorption correction using spherical harmonics
- Frame scaling
;
_oxdiff_exptl_absorpt_empirical_full_max 1.508
_oxdiff_exptl_absorpt_empirical_full_min 0.681

loop_
_space_group_symop_operation_xyz
'x, y, z'
'-x, -y, -z'

loop_
_atom_site_label
_atom_site_type_symbol
_atom_site_fract_x
_atom_site_fract_y
_atom_site_fract_z
_atom_site_U_iso_or_equiv
_atom_site_adp_type
_atom_site_occupancy
_atom_site_site_symmetry_order
_atom_site_calc_flag
_atom_site_refinement_flags_posn
_atom_site_refinement_flags_adp
_atom_site_refinement_flags_occupancy
_atom_site_disorder_assembly
_atom_site_disorder_group
F1 F 1.2595(2) 0.66505(8) -0.12635(7) 0.0273(3) Uani 1 1 d . . . . .
O1 O 0.2832(3) 0.99469(9) -0.15683(8) 0.0225(3) Uani 1 1 d . . . . .
H1 H 0.201227 0.992574 -0.100972 0.034 Uiso 1 1 calc R U . . .
O2 O 0.2266(3) 0.91155(10) 0.04396(8) 0.0247(3) Uani 1 1 d . . . . .
O3 O 0.5522(3) 0.75443(9) 0.12823(8) 0.0216(3) Uani 1 1 d . . . . .
N1 N 0.8705(3) 0.74832(11) -0.04485(10) 0.0203(3) Uani 1 1 d . . . . .
N2 N 0.6764(3) 0.90619(12) -0.23226(10) 0.0227(3) Uani 1 1 d . . . . .
C1 C 0.6240(3) 0.83170(12) -0.05042(11) 0.0191(3) Uani 1 1 d . . . . .
C2 C 0.5283(4) 0.91091(13) -0.14504(12) 0.0202(3) Uani 1 1 d . . . . .
C3 C 0.9194(4) 0.82397(14) -0.22594(12) 0.0236(3) Uani 1 1 d . . . . .
H3 H 1.029834 0.817711 -0.284651 0.028 Uiso 1 1 calc R U . . .
C4 C 1.0088(4) 0.74691(13) -0.13103(12) 0.0221(3) Uani 1 1 d . . . . .
C5 C 0.4486(4) 0.83691(13) 0.04533(11) 0.0196(3) Uani 1 1 d . . . . .
C6 C 0.3717(4) 0.75478(13) 0.22290(11) 0.0235(3) Uani 1 1 d . . . . .
H6A H 0.143749 0.748192 0.221157 0.035 Uiso 1 1 calc R U . . .
H6B H 0.392981 0.825140 0.230593 0.035 Uiso 1 1 calc R U . . .
H6C H 0.459917 0.691247 0.279069 0.035 Uiso 1 1 calc R U . . .
F2 F 0.2834(2) 0.90882(8) -0.47633(7) 0.0289(3) Uani 1 1 d . . . . .
O4 O 1.2422(3) 0.59865(11) -0.51678(9) 0.0286(3) Uani 1 1 d . . . . .
H4 H 1.268145 0.545401 -0.462238 0.043 Uiso 1 1 calc R U . . .
O5 O 1.1534(3) 0.49115(10) -0.32127(9) 0.0299(3) Uani 1 1 d . . . . .
O6 O 0.7849(3) 0.57068(10) -0.23155(8) 0.0245(3) Uani 1 1 d . . . . .
N3 N 0.5989(3) 0.74484(11) -0.40003(10) 0.0223(3) Uani 1 1 d . . . . .
N4 N 0.9300(3) 0.76617(12) -0.58824(10) 0.0261(3) Uani 1 1 d . . . . .
C7 C 0.8411(4) 0.66529(13) -0.40883(12) 0.0208(3) Uani 1 1 d . . . . .
C8 C 1.0034(4) 0.67586(14) -0.50408(12) 0.0226(3) Uani 1 1 d . . . . .
C9 C 0.6935(4) 0.84425(14) -0.57899(12) 0.0259(3) Uani 1 1 d . . . . .
H9 H 0.635083 0.908321 -0.635711 0.031 Uiso 1 1 calc R U . . .
C10 C 0.5316(4) 0.83030(14) -0.48374(12) 0.0235(3) Uani 1 1 d . . . . .
C11 C 0.9416(4) 0.56659(14) -0.31660(12) 0.0226(3) Uani 1 1 d . . . . .
C12 C 0.8752(4) 0.47497(14) -0.13955(12) 0.0272(4) Uani 1 1 d . . . . .
H12A H 0.806196 0.406082 -0.139737 0.041 Uiso 1 1 calc R U . . .
H12B H 0.769790 0.489558 -0.081403 0.041 Uiso 1 1 calc R U . . .
H12C H 1.109318 0.466078 -0.136776 0.041 Uiso 1 1 calc R U . . .

loop_
_atom_site_aniso_label
_atom_site_aniso_U_11
_atom_site_aniso_U_22
_atom_site_aniso_U_33
_atom_site_aniso_U_23
_atom_site_aniso_U_13
_atom_site_aniso_U_12
F1 0.0270(5) 0.0261(5) 0.0283(5) -0.0131(4) 0.0026(4) 0.0030(4)
O1 0.0265(6) 0.0204(5) 0.0180(5) -0.0060(4) -0.0018(4) 0.0023(4)
O2 0.0279(6) 0.0235(6) 0.0196(5) -0.0075(4) -0.0004(4) 0.0046(4)
O3 0.0261(6) 0.0200(5) 0.0138(5) -0.0030(4) 0.0010(4) 0.0013(4)
N1 0.0217(6) 0.0187(6) 0.0202(6) -0.0070(5) 0.0004(5) -0.0030(5)
N2 0.0265(7) 0.0239(6) 0.0173(6) -0.0075(5) 0.0007(5) -0.0046(5)
C1 0.0207(7) 0.0184(7) 0.0176(8) -0.0064(6) 0.0005(5) -0.0035(5)
C2 0.0225(7) 0.0188(7) 0.0192(7) -0.0062(5) -0.0010(5) -0.0049(5)
C3 0.0267(8) 0.0263(8) 0.0189(7) -0.0100(6) 0.0024(6) -0.0059(6)
C4 0.0212(7) 0.0220(7) 0.0248(8) -0.0114(6) 0.0014(6) -0.0026(5)
C5 0.0218(7) 0.0173(7) 0.0188(7) -0.0057(6) -0.0015(5) -0.0027(5)
C6 0.0294(8) 0.0236(7) 0.0142(7) -0.0055(6) 0.0021(5) -0.0008(6)
F2 0.0298(5) 0.0243(5) 0.0264(5) -0.0058(4) -0.0022(4) 0.0057(4)
O4 0.0325(6) 0.0281(6) 0.0220(6) -0.0093(5) 0.0031(5) 0.0021(5)
O5 0.0365(7) 0.0243(6) 0.0238(6) -0.0071(5) 0.0000(5) 0.0051(5)
O6 0.0304(6) 0.0228(6) 0.0153(5) -0.0037(4) -0.0005(4) 0.0021(4)
N3 0.0245(7) 0.0212(7) 0.0194(6) -0.0064(5) -0.0009(5) -0.0010(5)
N4 0.0306(7) 0.0285(7) 0.0172(6) -0.0064(5) 0.0009(5) -0.0055(5)
C7 0.0240(7) 0.0202(7) 0.0173(8) -0.0060(6) 0.0000(5) -0.0035(6)
C8 0.0252(7) 0.0240(8) 0.0192(7) -0.0088(6) 0.0006(6) -0.0038(6)
C9 0.0297(8) 0.0252(8) 0.0187(8) -0.0039(6) -0.0022(6) -0.0024(6)
C10 0.0240(8) 0.0226(7) 0.0227(8) -0.0077(6) -0.0023(6) -0.0004(6)
C11 0.0245(7) 0.0227(7) 0.0202(7) -0.0083(6) 0.0005(6) -0.0023(6)
C12 0.0365(9) 0.0217(7) 0.0178(7) -0.0019(6) -0.0029(6) -0.0011(6)

loop_
_atom_type_symbol
_atom_type_description
_atom_type_scat_dispersion_real
_atom_type_scat_dispersion_imag
_atom_type_scat_source
C C 0.0181 0.0091 'International Tables Vol C Tables 4.2.6.8 and 6.1.1.4'
H H 0.0000 0.0000 'International Tables Vol C Tables 4.2.6.8 and 6.1.1.4'
F F 0.0727 0.0534 'International Tables Vol C Tables 4.2.6.8 and 6.1.1.4'
N N 0.0311 0.0180 'International Tables Vol C Tables 4.2.6.8 and 6.1.1.4'
O O 0.0492 0.0322 'International Tables Vol C Tables 4.2.6.8 and 6.1.1.4'

loop_
_geom_angle_atom_site_label_1
_geom_angle_atom_site_label_2
_geom_angle_atom_site_label_3
_geom_angle
_geom_angle_site_symmetry_1
_geom_angle_site_symmetry_3
_geom_angle_publ_flag
C2 O1 H1 109.5 . . ?
C5 O3 C6 115.00(12) . . ?
C4 N1 C1 115.86(13) . . ?
C3 N2 C2 117.22(14) . . ?
N1 C1 C2 120.67(14) . . ?
N1 C1 C5 118.84(13) . . ?
C2 C1 C5 120.47(13) . . ?
O1 C2 N2 114.13(13) . . ?
O1 C2 C1 124.23(14) . . ?
N2 C2 C1 121.62(14) . . ?
N2 C3 H3 120.1 . . ?
N2 C3 C4 119.78(14) . . ?
C4 C3 H3 120.1 . . ?
F1 C4 C3 118.80(14) . . ?
N1 C4 F1 116.35(14) . . ?
N1 C4 C3 124.85(15) . . ?
O2 C5 O3 124.68(14) . . ?
O2 C5 C1 121.09(13) . . ?
O3 C5 C1 114.22(13) . . ?
O3 C6 H6A 109.5 . . ?
O3 C6 H6B 109.5 . . ?
O3 C6 H6C 109.5 . . ?
H6A C6 H6B 109.5 . . ?
H6A C6 H6C 109.5 . . ?
H6B C6 H6C 109.5 . . ?
C8 O4 H4 109.5 . . ?
C11 O6 C12 115.29(12) . . ?
C10 N3 C7 115.85(14) . . ?
C9 N4 C8 117.44(14) . . ?
N3 C7 C8 120.74(15) . . ?
N3 C7 C11 119.51(13) . . ?
C8 C7 C11 119.74(14) . . ?
O4 C8 N4 115.57(14) . . ?
O4 C8 C7 122.93(15) . . ?
N4 C8 C7 121.49(15) . . ?
N4 C9 H9 120.1 . . ?
N4 C9 C10 119.83(15) . . ?
C10 C9 H9 120.1 . . ?
F2 C10 C9 118.99(14) . . ?
N3 C10 F2 116.39(14) . . ?
N3 C10 C9 124.61(15) . . ?
O5 C11 O6 124.56(15) . . ?
O5 C11 C7 121.74(14) . . ?
O6 C11 C7 113.69(13) . . ?
O6 C12 H12A 109.5 . . ?
O6 C12 H12B 109.5 . . ?
O6 C12 H12C 109.5 . . ?
H12A C12 H12B 109.5 . . ?
H12A C12 H12C 109.5 . . ?
H12B C12 H12C 109.5 . . ?

loop_
_geom_bond_atom_site_label_1
_geom_bond_atom_site_label_2
_geom_bond_distance
_geom_bond_site_symmetry_2
_geom_bond_publ_flag
F1 C4 1.3466(17) . ?
O1 H1 0.8200 . ?
O1 C2 1.3351(19) . ?
O2 C5 1.2172(19) . ?
O3 C5 1.3165(19) . ?
O3 C6 1.4626(17) . ?
N1 C1 1.3459(19) . ?
N1 C4 1.298(2) . ?
N2 C2 1.338(2) . ?
N2 C3 1.325(2) . ?
C1 C2 1.406(2) . ?
C1 C5 1.487(2) . ?
C3 H3 0.9300 . ?
C3 C4 1.393(2) . ?
C6 H6A 0.9600 . ?
C6 H6B 0.9600 . ?
C6 H6C 0.9600 . ?
F2 C10 1.3485(18) . ?
O4 H4 0.8200 . ?
O4 C8 1.3353(19) . ?
O5 C11 1.218(2) . ?
O6 C11 1.3203(19) . ?
O6 C12 1.4540(19) . ?
N3 C7 1.347(2) . ?
N3 C10 1.299(2) . ?
N4 C8 1.337(2) . ?
N4 C9 1.321(2) . ?
C7 C8 1.407(2) . ?
C7 C11 1.484(2) . ?
C9 H9 0.9300 . ?
C9 C10 1.398(2) . ?
C12 H12A 0.9600 . ?
C12 H12B 0.9600 . ?
C12 H12C 0.9600 . ?

loop_
_geom_torsion_atom_site_label_1
_geom_torsion_atom_site_label_2
_geom_torsion_atom_site_label_3
_geom_torsion_atom_site_label_4
_geom_torsion
_geom_torsion_site_symmetry_1
_geom_torsion_site_symmetry_2
_geom_torsion_site_symmetry_3
_geom_torsion_site_symmetry_4
_geom_torsion_publ_flag
N1 C1 C2 O1 178.85(13) . . . . ?
N1 C1 C2 N2 0.2(2) . . . . ?
N1 C1 C5 O2 179.20(13) . . . . ?
N1 C1 C5 O3 -1.7(2) . . . . ?
N2 C3 C4 F1 -179.05(13) . . . . ?
N2 C3 C4 N1 0.0(2) . . . . ?
C1 N1 C4 F1 178.89(12) . . . . ?
C1 N1 C4 C3 -0.2(2) . . . . ?
C2 N2 C3 C4 0.3(2) . . . . ?
C2 C1 C5 O2 -2.3(2) . . . . ?
C2 C1 C5 O3 176.80(12) . . . . ?
C3 N2 C2 O1 -179.15(12) . . . . ?
C3 N2 C2 C1 -0.4(2) . . . . ?
C4 N1 C1 C2 0.1(2) . . . . ?
C4 N1 C1 C5 178.57(12) . . . . ?
C5 C1 C2 O1 0.4(2) . . . . ?
C5 C1 C2 N2 -178.22(13) . . . . ?
C6 O3 C5 O2 2.0(2) . . . . ?
C6 O3 C5 C1 -177.07(11) . . . . ?
N3 C7 C8 O4 -179.24(13) . . . . ?
N3 C7 C8 N4 1.9(2) . . . . ?
N3 C7 C11 O5 178.07(14) . . . . ?
N3 C7 C11 O6 -3.0(2) . . . . ?
N4 C9 C10 F2 -177.73(13) . . . . ?
N4 C9 C10 N3 1.1(3) . . . . ?
C7 N3 C10 F2 178.20(12) . . . . ?
C7 N3 C10 C9 -0.7(2) . . . . ?
C8 N4 C9 C10 0.0(2) . . . . ?
C8 C7 C11 O5 -3.1(2) . . . . ?
C8 C7 C11 O6 175.83(13) . . . . ?
C9 N4 C8 O4 179.62(14) . . . . ?
C9 N4 C8 C7 -1.4(2) . . . . ?
C10 N3 C7 C8 -0.8(2) . . . . ?
C10 N3 C7 C11 178.06(13) . . . . ?
C11 C7 C8 O4 1.9(2) . . . . ?
C11 C7 C8 N4 -176.97(14) . . . . ?
C12 O6 C11 O5 -1.5(2) . . . . ?
C12 O6 C11 C7 179.59(13) . . . . ?
